data_4300379
_journal_name_full 'Inorganic Chemistry'
_journal_year 2006
_chemical_formula_sum 'C52 H48 Br2 Cu2 N6 P2 S2'
_chemical_formula_weight 1169.92
_space_group_IT_number 14
_symmetry_cell_setting monoclinic
_symmetry_space_group_name_Hall '-P 2ybc'
_symmetry_space_group_name_H-M 'P 1 21/c 1'
_cell_angle_alpha 90.00
_cell_angle_beta 93.644(2)
_cell_angle_gamma 90.00
_cell_formula_units_Z 2
_cell_length_a 11.1340(10)
_cell_length_b 16.1713(14)
_cell_length_c 14.1695(13)
_cell_measurement_temperature 293(2)
_cell_volume 2546.1(4)
_diffrn_ambient_temperature 293(2)
_exptl_crystal_density_diffrn 1.526
_cod_depositor_comments
;
The following automatic conversions were performed:

'_symmetry_cell_setting' tag value 'Monoclinc' was replaced with
'monoclinic' value.

Automatic conversion script
Id: cif_fix_values 1646 2011-03-28 12:23:43Z adriana 
;
_cod_original_sg_symbol_H-M 'P 21/c'
_cod_database_code 4300379

loop_
_symmetry_equiv_pos_as_xyz
'x, y, z'
'-x, y+1/2, -z+1/2'
'-x, -y, -z'
'x, -y-1/2, z-1/2'

loop_
_atom_site_label
_atom_site_type_symbol
_atom_site_fract_x
_atom_site_fract_y
_atom_site_fract_z
_atom_site_U_iso_or_equiv
_atom_site_adp_type
_atom_site_occupancy
_atom_site_symmetry_multiplicity
_atom_site_calc_flag
_atom_site_refinement_flags
_atom_site_disorder_assembly
_atom_site_disorder_group
Cu1 Cu 0.38957(5) 0.03825(4) 0.44746(4) 0.04261(18) Uani 1 1 d . . .
Br1 Br 0.53513(4) 0.10473(3) 0.57414(3) 0.04252(15) Uani 1 1 d . . .
S1 S 0.19396(10) 0.01693(9) 0.49471(8) 0.0497(4) Uani 1 1 d . . .
P1 P 0.38950(10) 0.12018(8) 0.32049(8) 0.0346(3) Uani 1 1 d . . .
N1 N 0.0263(3) 0.1266(2) 0.6938(2) 0.0416(11) Uani 1 1 d . . .
N2 N 0.0493(3) 0.0807(2) 0.6152(2) 0.0459(12) Uani 1 1 d . . .
H2A H -0.0156 0.0374 0.5836 0.055 Uiso 1 1 d R . .
N3 N 0.2457(3) 0.1194(2) 0.6373(2) 0.0504(12) Uani 1 1 d . . .
H3A H 0.2266 0.1444 0.6971 0.060 Uiso 1 1 d R . .
H3B H 0.3432 0.1031 0.6233 0.060 Uiso 1 1 d R . .
C1 C -0.0266(4) 0.2052(3) 0.8652(3) 0.0563(16) Uani 1 1 d . . .
H1 H 0.0539 0.1930 0.8577 0.068 Uiso 1 1 d R . .
C2 C -0.0568(5) 0.2486(4) 0.9438(3) 0.0703(18) Uani 1 1 d . . .
H2 H 0.0025 0.2655 0.9889 0.084 Uiso 1 1 d R . .
C3 C -0.1767(5) 0.2675(3) 0.9562(3) 0.0665(18) Uani 1 1 d . . .
H3 H -0.1975 0.2977 1.0086 0.080 Uiso 1 1 d R . .
C4 C -0.2620(4) 0.2413(3) 0.8898(3) 0.0552(16) Uani 1 1 d . . .
H4 H -0.3425 0.2527 0.8979 0.066 Uiso 1 1 d R . .
C5 C -0.2318(4) 0.1983(3) 0.8106(3) 0.0442(14) Uani 1 1 d . . .
H5 H -0.2917 0.1818 0.7658 0.053 Uiso 1 1 d R . .
C6 C -0.1135(4) 0.1791(3) 0.7967(3) 0.0380(13) Uani 1 1 d . . .
C7 C -0.0824(4) 0.1330(3) 0.7149(3) 0.0448(14) Uani 1 1 d . . .
H7 H -0.1551 0.1018 0.6777 0.054 Uiso 1 1 d R . .
C8 C 0.1633(4) 0.0755(3) 0.5886(3) 0.0361(13) Uani 1 1 d . . .
C11 C 0.2610(4) 0.1016(3) 0.2348(3) 0.0320(11) Uani 1 1 d . . .
C12 C 0.1604(4) 0.1513(3) 0.2308(3) 0.0577(16) Uani 1 1 d . . .
H12 H 0.1590 0.1980 0.2691 0.069 Uiso 1 1 d R . .
C13 C 0.0611(4) 0.1332(4) 0.1716(4) 0.081(2) Uani 1 1 d . . .
H13 H -0.0058 0.1677 0.1681 0.097 Uiso 1 1 d R . .
C14 C 0.0628(5) 0.0636(4) 0.1157(3) 0.0662(18) Uani 1 1 d . . .
H14 H -0.0048 0.0498 0.0769 0.079 Uiso 1 1 d R . .
C15 C 0.1626(4) 0.0140(3) 0.1175(3) 0.0536(15) Uani 1 1 d . . .
H15 H 0.1642 -0.0323 0.0786 0.064 Uiso 1 1 d R . .
C16 C 0.2605(4) 0.0342(3) 0.1783(3) 0.0477(14) Uani 1 1 d . . .
H16 H 0.3278 0.0000 0.1805 0.057 Uiso 1 1 d R . .
C21 C 0.5175(3) 0.1169(3) 0.2464(3) 0.0337(12) Uani 1 1 d . . .
C22 C 0.5115(4) 0.1474(3) 0.1545(3) 0.0534(16) Uani 1 1 d . . .
H22 H 0.4392 0.1685 0.1282 0.064 Uiso 1 1 d R . .
C23 C 0.6124(5) 0.1469(3) 0.1017(3) 0.0683(18) Uani 1 1 d . . .
H23 H 0.6080 0.1680 0.0405 0.082 Uiso 1 1 d R . .
C24 C 0.7188(4) 0.1142(3) 0.1413(4) 0.0612(17) Uani 1 1 d . . .
H24 H 0.7861 0.1125 0.1056 0.073 Uiso 1 1 d R . .
C25 C 0.7253(4) 0.0850(3) 0.2314(3) 0.0542(16) Uani 1 1 d . . .
H25 H 0.7977 0.0640 0.2576 0.065 Uiso 1 1 d R . .
C26 C 0.6259(4) 0.0861(3) 0.2838(3) 0.0432(14) Uani 1 1 d . . .
H26 H 0.6310 0.0656 0.3453 0.052 Uiso 1 1 d R . .
C31 C 0.3752(4) 0.2283(3) 0.3524(3) 0.0325(12) Uani 1 1 d . . .
C32 C 0.4289(4) 0.2937(3) 0.3076(3) 0.0476(14) Uani 1 1 d . . .
H32 H 0.4747 0.2833 0.2563 0.057 Uiso 1 1 d R . .
C33 C 0.4157(4) 0.3737(4) 0.3381(4) 0.0602(17) Uani 1 1 d . . .
H33 H 0.4542 0.4168 0.3087 0.072 Uiso 1 1 d R . .
C34 C 0.3457(5) 0.3897(4) 0.4142(4) 0.0682(18) Uani 1 1 d . . .
H34 H 0.3346 0.4441 0.4333 0.082 Uiso 1 1 d R . .
C35 C 0.2915(5) 0.3261(4) 0.4584(3) 0.0578(16) Uani 1 1 d . . .
H35 H 0.2456 0.3372 0.5094 0.069 Uiso 1 1 d R . .
C36 C 0.3064(4) 0.2473(3) 0.4287(3) 0.0449(14) Uani 1 1 d . . .
H36 H 0.2701 0.2045 0.4603 0.054 Uiso 1 1 d R . .

loop_
_atom_site_aniso_label
_atom_site_aniso_U_11
_atom_site_aniso_U_22
_atom_site_aniso_U_33
_atom_site_aniso_U_23
_atom_site_aniso_U_13
_atom_site_aniso_U_12
Cu1 0.0406(4) 0.0459(4) 0.0418(4) 0.0052(4) 0.0065(3) 0.0028(3)
Br1 0.0364(3) 0.0412(3) 0.0500(3) -0.0089(3) 0.0026(2) 0.0002(3)
S1 0.0328(7) 0.0679(12) 0.0496(8) -0.0225(8) 0.0109(6) -0.0093(7)
P1 0.0318(7) 0.0382(10) 0.0339(7) 0.0032(7) 0.0026(6) 0.0016(7)
N1 0.036(2) 0.049(3) 0.041(2) -0.012(2) 0.0140(19) -0.001(2)
N2 0.026(2) 0.063(4) 0.049(3) -0.014(2) 0.008(2) -0.006(2)
N3 0.028(2) 0.080(4) 0.044(2) -0.029(3) 0.0081(19) -0.007(2)
C1 0.036(3) 0.076(5) 0.057(4) -0.010(4) 0.011(3) -0.006(3)
C2 0.061(4) 0.095(6) 0.055(4) -0.018(4) 0.003(3) -0.021(4)
C3 0.076(4) 0.073(5) 0.053(4) -0.019(3) 0.021(3) -0.002(4)
C4 0.054(4) 0.064(5) 0.050(4) 0.001(3) 0.019(3) 0.010(3)
C5 0.044(3) 0.052(4) 0.037(3) 0.005(3) 0.007(2) 0.005(3)
C6 0.032(3) 0.039(4) 0.045(3) -0.001(3) 0.014(3) 0.003(3)
C7 0.028(3) 0.057(4) 0.050(3) -0.007(3) 0.008(2) -0.005(3)
C8 0.035(3) 0.038(4) 0.036(3) 0.002(3) 0.002(2) 0.005(3)
C11 0.036(3) 0.033(3) 0.028(3) -0.002(3) 0.004(2) 0.001(3)
C12 0.043(3) 0.065(5) 0.063(4) -0.032(3) -0.010(3) 0.007(3)
C13 0.036(3) 0.101(6) 0.104(5) -0.049(4) -0.019(3) 0.016(3)
C14 0.043(4) 0.087(5) 0.067(4) -0.004(4) -0.012(3) -0.007(4)
C15 0.060(4) 0.050(4) 0.050(3) -0.006(3) -0.008(3) -0.009(3)
C16 0.049(3) 0.044(4) 0.050(3) 0.001(3) 0.000(3) 0.006(3)
C21 0.030(3) 0.034(3) 0.037(3) -0.004(3) 0.001(2) 0.003(2)
C22 0.036(3) 0.083(5) 0.041(3) 0.013(3) -0.002(3) -0.001(3)
C23 0.067(4) 0.091(6) 0.048(3) 0.015(3) 0.015(3) -0.019(4)
C24 0.048(3) 0.077(5) 0.061(4) -0.008(4) 0.026(3) -0.008(3)
C25 0.032(3) 0.063(5) 0.068(4) -0.001(4) 0.006(3) -0.002(3)
C26 0.045(3) 0.042(4) 0.042(3) 0.006(3) 0.005(3) 0.003(3)
C31 0.024(3) 0.039(4) 0.034(3) 0.001(3) -0.008(2) -0.001(2)
C32 0.049(3) 0.036(4) 0.057(4) 0.011(3) -0.004(3) 0.006(3)
C33 0.066(4) 0.042(5) 0.070(4) 0.016(4) -0.016(3) -0.013(4)
C34 0.083(5) 0.047(5) 0.071(4) -0.015(4) -0.022(3) 0.018(4)
C35 0.071(4) 0.056(4) 0.044(4) -0.005(4) -0.011(3) 0.016(4)
C36 0.051(3) 0.038(4) 0.046(3) -0.007(3) 0.000(3) 0.004(3)

loop_
_geom_bond_atom_site_label_1
_geom_bond_atom_site_label_2
_geom_bond_distance
_geom_bond_site_symmetry_2
_geom_bond_publ_flag
Cu1 P1 2.2343(13) . y
Cu1 S1 2.3443(12) . y
Cu1 Br1 2.4851(8) 3_656 y
Cu1 Br1 2.5758(7) . y
Cu1 Cu1 3.0543(11) 3_656 y
Br1 Cu1 2.4851(8) 3_656 ?
Br1 Br1 4.0363(10) 3_656 y
S1 C8 1.686(4) . ?
P1 C31 1.815(5) . ?
P1 C21 1.824(4) . ?
P1 C11 1.842(4) . ?
N1 C7 1.269(4) . ?
N1 N2 1.376(4) . ?
N2 C8 1.350(4) . ?
N2 H2A 1.0824 . ?
N3 C8 1.320(5) . ?
N3 H3A 0.9746 . ?
N3 H3B 1.1459 . ?
C1 C2 1.376(6) . ?
C1 C6 1.392(5) . ?
C1 H1 0.9300 . ?
C2 C3 1.391(6) . ?
C2 H2 0.9300 . ?
C3 C4 1.361(6) . ?
C3 H3 0.9300 . ?
C4 C5 1.380(5) . ?
C4 H4 0.9300 . ?
C5 C6 1.379(5) . ?
C5 H5 0.9300 . ?
C6 C7 1.438(5) . ?
C7 H7 1.0643 . ?
C11 C16 1.351(5) . ?
C11 C12 1.377(5) . ?
C12 C13 1.376(6) . ?
C12 H12 0.9300 . ?
C13 C14 1.378(6) . ?
C13 H13 0.9300 . ?
C14 C15 1.370(6) . ?
C14 H14 0.9299 . ?
C15 C16 1.385(5) . ?
C15 H15 0.9301 . ?
C16 H16 0.9300 . ?
C21 C26 1.381(5) . ?
C21 C22 1.390(5) . ?
C22 C23 1.389(5) . ?
C22 H22 0.9299 . ?
C23 C24 1.384(6) . ?
C23 H23 0.9301 . ?
C24 C25 1.359(5) . ?
C24 H24 0.9300 . ?
C25 C26 1.371(5) . ?
C25 H25 0.9300 . ?
C26 H26 0.9301 . ?
C31 C32 1.389(5) . ?
C31 C36 1.398(5) . ?
C32 C33 1.375(6) . ?
C32 H32 0.9300 . ?
C33 C34 1.394(6) . ?
C33 H33 0.9301 . ?
C34 C35 1.365(6) . ?
C34 H34 0.9300 . ?
C35 C36 1.356(6) . ?
C35 H35 0.9301 . ?
C36 H36 0.9300 . ?
